data_2218702
loop_
_publ_author_name
'Carvalho, Paulo'
'Bikbulatov, Ruslan'
'Zjawiony, Jordan K.'
'Avery, Mitchell A.'

_publ_section_title
;
 Unusual hemiacetal structure derived from Salvinorin A
;
_journal_coeditor_code GW2037
_journal_issue 7
_journal_name_full 'Acta Crystallographica Section E'
_journal_page_first o1370
_journal_page_last o1371
_journal_paper_doi 10.1107/S160053680800144X
_journal_volume 64
_journal_year 2008
_chemical_formula_moiety 'C22 H30 O8'
_chemical_formula_sum 'C22 H30 O8'
_chemical_formula_weight 422.46
_chemical_name_systematic
;
dimethyl (2R,3aR,4R,6aR,7R,9S,9aS,9bS)-2-(3-furyl)-9,9a-dihydroxy-
3a,6a-dimethyldodecahydrobenzo[de]chromene-4,7-dicarboxylate
;
_space_group_IT_number 4
_symmetry_cell_setting monoclinic
_symmetry_space_group_name_Hall 'P 2yb'
_symmetry_space_group_name_H-M 'P 1 21 1'
_atom_sites_solution_hydrogens geom
_atom_sites_solution_primary direct
_atom_sites_solution_secondary difmap
_audit_creation_method SHELXL-97
_cell_angle_alpha 90.00
_cell_angle_beta 107.678(2)
_cell_angle_gamma 90.00
_cell_formula_units_Z 2
_cell_length_a 11.6801(5)
_cell_length_b 6.0522(3)
_cell_length_c 15.3739(6)
_cell_measurement_reflns_used 8551
_cell_measurement_temperature 296(2)
_cell_measurement_theta_max 69.41
_cell_measurement_theta_min 3.02
_cell_volume 1035.47(8)
_computing_cell_refinement 'SMART (Bruker, 2003)'
_computing_data_collection 'SMART (Bruker, 2003)'
_computing_data_reduction 'SAINT (Bruker, 2003)'
_computing_molecular_graphics 'SHELXTL (Sheldrick, 2008)'
_computing_publication_material 'SHELXTL (Sheldrick, 2008)'
_computing_structure_refinement 'SHELXL97 (Sheldrick, 2008)'
_computing_structure_solution 'SHELXS97 (Sheldrick, 2008)'
_diffrn_ambient_temperature 100
_diffrn_measured_fraction_theta_full 0.964
_diffrn_measured_fraction_theta_max 0.964
_diffrn_measurement_device_type 'Bruker SMART CCD area-detector'
_diffrn_measurement_method 'phi and omega scans'
_diffrn_radiation_monochromator graphite
_diffrn_radiation_type CuK\a
_diffrn_radiation_wavelength 1.54178
_diffrn_reflns_av_R_equivalents 0.0367
_diffrn_reflns_av_sigmaI/netI 0.0204
_diffrn_reflns_limit_h_max 13
_diffrn_reflns_limit_h_min -13
_diffrn_reflns_limit_k_max 7
_diffrn_reflns_limit_k_min -7
_diffrn_reflns_limit_l_max 18
_diffrn_reflns_limit_l_min -18
_diffrn_reflns_number 18724
_diffrn_reflns_theta_full 69.40
_diffrn_reflns_theta_max 69.40
_diffrn_reflns_theta_min 3.02
_exptl_absorpt_coefficient_mu 0.856
_exptl_absorpt_correction_type none
_exptl_crystal_colour colourless
_exptl_crystal_density_diffrn 1.355
_exptl_crystal_density_method 'not measured'
_exptl_crystal_description Blocks
_exptl_crystal_F_000 452
_exptl_crystal_size_max 0.32
_exptl_crystal_size_mid 0.15
_exptl_crystal_size_min 0.13
_refine_diff_density_max 0.415
_refine_diff_density_min -0.214
_refine_ls_abs_structure_details 'Flack (1983), 1587 Friedel pairs'
_refine_ls_abs_structure_Flack 0.14(18)
_refine_ls_extinction_method none
_refine_ls_goodness_of_fit_ref 1.049
_refine_ls_hydrogen_treatment constr
_refine_ls_matrix_type full
_refine_ls_number_parameters 277
_refine_ls_number_reflns 3726
_refine_ls_number_restraints 1
_refine_ls_restrained_S_all 1.048
_refine_ls_R_factor_all 0.0381
_refine_ls_R_factor_gt 0.0369
_refine_ls_shift/su_max 0.000
_refine_ls_shift/su_mean 0.000
_refine_ls_structure_factor_coef Fsqd
_refine_ls_weighting_details 'calc w=1/[\s^2^(Fo^2^)+(0.0458P)^2^+0.4492P] where P=(Fo^2^+2Fc^2^)/3'
_refine_ls_weighting_scheme calc
_refine_ls_wR_factor_gt 0.0950
_refine_ls_wR_factor_ref 0.0960
_reflns_number_gt 3615
_reflns_number_total 3726
_reflns_threshold_expression >2sigma(I)
_cod_data_source_file gw2037.cif
_cod_data_source_block I
_cod_original_sg_symbol_H-M 'P 21'
_cod_database_code 2218702

loop_
_symmetry_equiv_pos_as_xyz
'x, y, z'
'-x, y+1/2, -z'

loop_
_atom_site_type_symbol
_atom_site_label
_atom_site_fract_x
_atom_site_fract_y
_atom_site_fract_z
_atom_site_U_iso_or_equiv
_atom_site_adp_type
_atom_site_calc_flag
_atom_site_refinement_flags
_atom_site_occupancy
C C2 0.18522(17) 0.9011(4) 0.91971(13) 0.0308(5) Uani d . 1
H H2 0.1571 0.7482 0.9184 0.037 Uiso calc R 1
C C5 0.15034(17) 0.9159(3) 0.58226(12) 0.0226(4) Uani d . 1
H H5A 0.1171 0.7690 0.5668 0.027 Uiso calc R 1
H H5B 0.1226 1.0076 0.5282 0.027 Uiso calc R 1
C C3 0.12566(17) 1.0070(4) 0.82782(12) 0.0261(4) Uani d . 1
H H3A 0.1552 1.1568 0.8281 0.031 Uiso calc R 1
H H3B 0.0396 1.0144 0.8176 0.031 Uiso calc R 1
C C6 0.28737(16) 0.9033(3) 0.61198(12) 0.0217(4) Uani d . 1
H H6A 0.3195 1.0521 0.6224 0.026 Uiso calc R 1
H H6B 0.3122 0.8401 0.5626 0.026 Uiso calc R 1
C C4 0.10549(16) 1.0123(3) 0.65832(12) 0.0209(4) Uani d . 1
H H4 0.1380 1.1622 0.6711 0.025 Uiso calc R 1
C C8 0.54094(17) 0.7152(4) 0.82950(13) 0.0283(4) Uani d . 1
H H8A 0.5286 0.5568 0.8302 0.034 Uiso calc R 1
H H8B 0.6268 0.7428 0.8472 0.034 Uiso calc R 1
C C9 0.48763(17) 0.8258(3) 0.89657(12) 0.0256(4) Uani d . 1
H H9 0.4971 0.9857 0.8914 0.031 Uiso calc R 1
C C7 0.48158(17) 0.8048(3) 0.73302(12) 0.0230(4) Uani d . 1
H H7 0.4950 0.9648 0.7349 0.028 Uiso calc R 1
C C3A 0.15070(16) 0.8761(3) 0.74901(11) 0.0202(4) Uani d . 1
C C6A 0.34211(16) 0.7655(3) 0.69886(12) 0.0197(4) Uani d . 1
C C9A 0.35251(18) 0.7770(3) 0.87112(13) 0.0239(4) Uani d . 1
C C9B 0.29098(16) 0.8644(3) 0.77341(11) 0.0191(4) Uani d . 1
H H9B 0.3154 1.0198 0.7767 0.023 Uiso calc R 1
C C10 0.16237(19) 1.0186(5) 0.99865(14) 0.0448(7) Uani d . 1
C C12 0.1441(3) 1.0759(8) 1.13703(17) 0.0705(12) Uani d . 1
H H12 0.1433 1.0539 1.1967 0.085 Uiso calc R 1
C C11 0.1675(3) 0.9226(8) 1.0830(2) 0.0778(12) Uani d . 1
H H11 0.1846 0.7751 1.0985 0.093 Uiso calc R 1
C C13 0.1359(3) 1.2334(7) 1.00599(18) 0.0751(12) Uani d . 1
H H13 0.1281 1.3414 0.9615 0.090 Uiso calc R 1
C C16 -0.03024(17) 1.0299(3) 0.62641(12) 0.0252(4) Uani d . 1
C C18 0.54524(17) 0.7069(4) 0.66942(13) 0.0261(4) Uani d . 1
C C14 0.08432(17) 0.6535(3) 0.73785(13) 0.0257(4) Uani d . 1
H H14A 0.1270 0.5548 0.7856 0.039 Uiso calc R 1
H H14B 0.0801 0.5906 0.6796 0.039 Uiso calc R 1
H H14C 0.0045 0.6763 0.7414 0.039 Uiso calc R 1
C C15 0.31545(17) 0.5190(3) 0.67784(13) 0.0259(4) Uani d . 1
H H15A 0.2316 0.5000 0.6460 0.039 Uiso calc R 1
H H15B 0.3359 0.4370 0.7339 0.039 Uiso calc R 1
H H15C 0.3623 0.4661 0.6405 0.039 Uiso calc R 1
C C19 0.6056(3) 0.7648(5) 0.53744(18) 0.0490(7) Uani d . 1
H H19A 0.6898 0.7427 0.5672 0.073 Uiso calc R 1
H H19B 0.5951 0.8701 0.4890 0.073 Uiso calc R 1
H H19C 0.5692 0.6270 0.5128 0.073 Uiso calc R 1
C C17 -0.1957(2) 1.2172(6) 0.65095(18) 0.0505(7) Uani d . 1
H H17A -0.2322 1.2419 0.5868 0.076 Uiso calc R 1
H H17B -0.2122 1.3404 0.6846 0.076 Uiso calc R 1
H H17C -0.2279 1.0848 0.6688 0.076 Uiso calc R 1
O O1 0.31411(11) 0.9003(3) 0.93685(8) 0.0273(3) Uani d . 1
O O3 0.32773(13) 0.5526(2) 0.87711(9) 0.0286(3) Uani d . 1
H H3 0.3709 0.5030 0.9256 0.043 Uiso calc R 1
O O5 -0.09773(12) 0.9134(3) 0.57030(10) 0.0352(4) Uani d . 1
O O6 -0.06776(13) 1.1939(3) 0.66985(10) 0.0349(4) Uani d . 1
O O2 0.54549(13) 0.7663(3) 0.98856(9) 0.0311(3) Uani d . 1
H H2A 0.5935 0.6663 0.9902 0.047 Uiso calc R 1
O O7 0.58818(15) 0.5249(3) 0.67619(11) 0.0429(4) Uani d . 1
O O8 0.54884(15) 0.8474(3) 0.60324(11) 0.0383(4) Uani d . 1
O O4 0.1223(2) 1.2643(7) 1.09199(17) 0.1192(16) Uani d . 1

loop_
_atom_site_aniso_label
_atom_site_aniso_U_11
_atom_site_aniso_U_22
_atom_site_aniso_U_33
_atom_site_aniso_U_12
_atom_site_aniso_U_13
_atom_site_aniso_U_23
C2 0.0193(9) 0.0538(13) 0.0210(9) -0.0075(10) 0.0087(7) -0.0039(9)
C5 0.0235(9) 0.0264(9) 0.0172(8) -0.0001(8) 0.0053(7) 0.0016(7)
C3 0.0159(9) 0.0401(11) 0.0237(9) -0.0026(8) 0.0078(7) -0.0048(9)
C6 0.0233(9) 0.0242(9) 0.0195(8) -0.0030(8) 0.0093(7) -0.0008(7)
C4 0.0202(9) 0.0206(9) 0.0226(9) -0.0014(7) 0.0074(7) -0.0020(7)
C8 0.0190(9) 0.0402(12) 0.0239(9) 0.0031(8) 0.0037(8) -0.0023(8)
C9 0.0222(10) 0.0362(11) 0.0178(8) -0.0017(8) 0.0051(7) -0.0020(8)
C7 0.0198(9) 0.0281(10) 0.0215(9) -0.0020(8) 0.0067(7) -0.0046(7)
C3A 0.0161(9) 0.0257(9) 0.0185(8) -0.0028(7) 0.0050(7) -0.0016(7)
C6A 0.0174(9) 0.0236(9) 0.0180(8) -0.0013(7) 0.0054(7) -0.0011(7)
C9A 0.0222(10) 0.0311(10) 0.0199(8) -0.0026(8) 0.0084(7) 0.0001(8)
C9B 0.0174(9) 0.0207(9) 0.0190(8) -0.0034(7) 0.0053(7) -0.0003(7)
C10 0.0168(10) 0.098(2) 0.0218(10) -0.0058(12) 0.0089(8) -0.0109(12)
C12 0.0373(15) 0.160(4) 0.0190(11) 0.0052(19) 0.0150(10) -0.0089(18)
C11 0.082(2) 0.126(3) 0.0380(15) -0.036(2) 0.0370(15) -0.0145(18)
C13 0.072(2) 0.120(3) 0.0285(13) 0.050(2) 0.0076(13) -0.0206(16)
C16 0.0219(9) 0.0290(10) 0.0249(9) 0.0025(8) 0.0075(8) 0.0039(8)
C18 0.0175(9) 0.0341(11) 0.0254(9) 0.0010(8) 0.0048(7) -0.0053(8)
C14 0.0209(9) 0.0306(10) 0.0243(9) -0.0062(8) 0.0048(7) 0.0024(8)
C15 0.0252(10) 0.0257(10) 0.0254(9) 0.0003(8) 0.0060(8) -0.0028(8)
C19 0.0518(16) 0.0625(17) 0.0461(13) 0.0102(13) 0.0350(12) 0.0024(13)
C17 0.0283(11) 0.0711(18) 0.0494(14) 0.0197(12) 0.0077(11) -0.0069(13)
O1 0.0180(7) 0.0454(8) 0.0191(6) -0.0045(6) 0.0066(5) -0.0041(6)
O3 0.0278(7) 0.0308(7) 0.0235(6) -0.0033(6) 0.0022(5) 0.0080(6)
O5 0.0237(7) 0.0461(9) 0.0313(7) -0.0011(7) 0.0015(6) -0.0102(7)
O6 0.0259(7) 0.0379(8) 0.0393(8) 0.0089(7) 0.0074(6) -0.0058(7)
O2 0.0292(8) 0.0361(8) 0.0244(7) 0.0024(6) 0.0027(6) -0.0009(6)
O7 0.0443(9) 0.0492(10) 0.0389(8) 0.0204(8) 0.0181(7) 0.0006(8)
O8 0.0409(9) 0.0458(10) 0.0395(8) 0.0042(7) 0.0290(7) 0.0025(7)
O4 0.0566(14) 0.244(5) 0.0456(13) 0.063(2) -0.0011(11) -0.063(2)

loop_
_atom_type_symbol
_atom_type_description
_atom_type_scat_dispersion_real
_atom_type_scat_dispersion_imag
_atom_type_scat_source
C C 0.0181 0.0091 'International Tables Vol C Tables 4.2.6.8 and 6.1.1.4'
H H 0.0000 0.0000 'International Tables Vol C Tables 4.2.6.8 and 6.1.1.4'
O O 0.0492 0.0322 'International Tables Vol C Tables 4.2.6.8 and 6.1.1.4'

loop_
_geom_angle_atom_site_label_1
_geom_angle_atom_site_label_2
_geom_angle_atom_site_label_3
_geom_angle
O1 C2 C10 106.57(15)
O1 C2 C3 109.20(15)
C10 C2 C3 114.2(2)
O1 C2 H2 108.9
C10 C2 H2 108.9
C3 C2 H2 108.9
C6 C5 C4 111.12(14)
C6 C5 H5A 109.4
C4 C5 H5A 109.4
C6 C5 H5B 109.4
C4 C5 H5B 109.4
H5A C5 H5B 108.0
C2 C3 C3A 111.77(17)
C2 C3 H3A 109.3
C3A C3 H3A 109.3
C2 C3 H3B 109.3
C3A C3 H3B 109.3
H3A C3 H3B 107.9
C5 C6 C6A 114.07(15)
C5 C6 H6A 108.7
C6A C6 H6A 108.7
C5 C6 H6B 108.7
C6A C6 H6B 108.7
H6A C6 H6B 107.6
C16 C4 C5 110.25(14)
C16 C4 C3A 111.23(15)
C5 C4 C3A 112.15(15)
C16 C4 H4 107.7
C5 C4 H4 107.7
C3A C4 H4 107.7
C9 C8 C7 110.12(16)
C9 C8 H8A 109.6
C7 C8 H8A 109.6
C9 C8 H8B 109.6
C7 C8 H8B 109.6
H8A C8 H8B 108.2
O2 C9 C8 113.43(16)
O2 C9 C9A 110.34(15)
C8 C9 C9A 110.20(15)
O2 C9 H9 107.5
C8 C9 H9 107.5
C9A C9 H9 107.5
C18 C7 C8 108.61(16)
C18 C7 C6A 112.77(14)
C8 C7 C6A 112.85(15)
C18 C7 H7 107.4
C8 C7 H7 107.4
C6A C7 H7 107.4
C14 C3A C3 109.09(16)
C14 C3A C4 109.84(14)
C3 C3A C4 109.53(15)
C14 C3A C9B 116.24(16)
C3 C3A C9B 105.55(14)
C4 C3A C9B 106.38(14)
C15 C6A C6 109.81(15)
C15 C6A C9B 115.31(16)
C6 C6A C9B 106.15(14)
C15 C6A C7 109.91(15)
C6 C6A C7 108.86(15)
C9B C6A C7 106.57(13)
O3 C9A O1 110.13(15)
O3 C9A C9 112.80(17)
O1 C9A C9 103.77(15)
O3 C9A C9B 110.57(15)
O1 C9A C9B 110.73(15)
C9 C9A C9B 108.67(15)
C9A C9B C6A 114.36(15)
C9A C9B C3A 113.02(14)
C6A C9B C3A 116.49(14)
C9A C9B H9B 103.6
C6A C9B H9B 103.6
C3A C9B H9B 103.6
C13 C10 C11 105.5(3)
C13 C10 C2 128.8(3)
C11 C10 C2 125.6(3)
O4 C12 C11 108.6(3)
O4 C12 H12 125.7
C11 C12 H12 125.7
C12 C11 C10 109.2(4)
C12 C11 H11 125.4
C10 C11 H11 125.4
C10 C13 O4 107.7(3)
C10 C13 H13 126.1
O4 C13 H13 126.1
O5 C16 O6 123.23(18)
O5 C16 C4 125.74(18)
O6 C16 C4 111.03(16)
O7 C18 O8 122.7(2)
O7 C18 C7 125.1(2)
O8 C18 C7 112.15(17)
C3A C14 H14A 109.5
C3A C14 H14B 109.5
H14A C14 H14B 109.5
C3A C14 H14C 109.5
H14A C14 H14C 109.5
H14B C14 H14C 109.5
C6A C15 H15A 109.5
C6A C15 H15B 109.5
H15A C15 H15B 109.5
C6A C15 H15C 109.5
H15A C15 H15C 109.5
H15B C15 H15C 109.5
O8 C19 H19A 109.5
O8 C19 H19B 109.5
H19A C19 H19B 109.5
O8 C19 H19C 109.5
H19A C19 H19C 109.5
H19B C19 H19C 109.5
O6 C17 H17A 109.5
O6 C17 H17B 109.5
H17A C17 H17B 109.5
O6 C17 H17C 109.5
H17A C17 H17C 109.5
H17B C17 H17C 109.5
C9A O1 C2 113.84(14)
C9A O3 H3 109.5
C16 O6 C17 116.61(17)
C9 O2 H2A 109.5
C18 O8 C19 115.88(19)
C12 O4 C13 108.9(3)

loop_
_geom_bond_atom_site_label_1
_geom_bond_atom_site_label_2
_geom_bond_distance
C2 O1 1.447(2)
C2 C10 1.499(3)
C2 C3 1.515(3)
C2 H2 0.9800
C5 C6 1.527(3)
C5 C4 1.535(2)
C5 H5A 0.9700
C5 H5B 0.9700
C3 C3A 1.548(3)
C3 H3A 0.9700
C3 H3B 0.9700
C6 C6A 1.540(2)
C6 H6A 0.9700
C6 H6B 0.9700
C4 C16 1.514(2)
C4 C3A 1.567(2)
C4 H4 0.9800
C8 C9 1.513(3)
C8 C7 1.533(3)
C8 H8A 0.9700
C8 H8B 0.9700
C9 O2 1.416(2)
C9 C9A 1.535(3)
C9 H9 0.9800
C7 C18 1.517(3)
C7 C6A 1.571(2)
C7 H7 0.9800
C3A C14 1.538(3)
C3A C9B 1.568(2)
C6A C15 1.538(3)
C6A C9B 1.563(2)
C9A O3 1.398(2)
C9A O1 1.433(2)
C9A C9B 1.548(2)
C9B H9B 0.9800
C10 C13 1.349(5)
C10 C11 1.405(4)
C12 O4 1.318(6)
C12 C11 1.328(5)
C12 H12 0.9300
C11 H11 0.9300
C13 O4 1.391(3)
C13 H13 0.9300
C16 O5 1.204(2)
C16 O6 1.342(3)
C18 O7 1.202(3)
C18 O8 1.336(3)
C14 H14A 0.9600
C14 H14B 0.9600
C14 H14C 0.9600
C15 H15A 0.9600
C15 H15B 0.9600
C15 H15C 0.9600
C19 O8 1.456(3)
C19 H19A 0.9600
C19 H19B 0.9600
C19 H19C 0.9600
C17 O6 1.440(3)
C17 H17A 0.9600
C17 H17B 0.9600
C17 H17C 0.9600
O3 H3 0.8200
O2 H2A 0.8200

loop_
_geom_hbond_atom_site_label_D
_geom_hbond_atom_site_label_H
_geom_hbond_atom_site_label_A
_geom_hbond_site_symmetry_A
_geom_hbond_distance_DH
_geom_hbond_distance_HA
_geom_hbond_distance_DA
_geom_hbond_angle_DHA
O3 H3 O2 2_647 0.82 1.99 2.757(2) 155.3
O2 H2A O1 2_647 0.82 2.07 2.787(2) 146.2

loop_
_cod_related_entry_id
_cod_related_entry_database
_cod_related_entry_code
1 ChemSpider 24739632
